data_1573389
loop_
_publ_author_name
'Ni, Yu-Rong'
'Pillay, Michael Nivendran'
'Chiu, Tzu-Hao'
'Liang, Hao'
'Kahlal, Samia'
'Chen, Jie-Ying'
'Chen, Yuan-Jang'
'Saillard, Jean-Yves'
'Liu, Chen-Wei'

_publ_section_title
;
 Sulfide-mediated growth of NIR Luminescent Pd/Ag atomically precise
 nanoclusters
;
_journal_name_full Nanoscale
_journal_paper_doi 10.1039/D4NR04136D
_journal_year 2025
_chemical_formula_sum 'C96 H216 Ag16 O24 P12 Pd S26'
_chemical_formula_weight 4792.19
_space_group_crystal_system orthorhombic
_space_group_IT_number 56
_space_group_name_Hall '-P 2ab 2ac'
_space_group_name_H-M_alt 'P c c n'
_atom_sites_solution_hydrogens geom
_audit_creation_method SHELXL-2014/7
_audit_update_record
;
2024-08-26 deposited with the CCDC.	2024-12-04 downloaded from the CCDC.
;
_cell_angle_alpha 90
_cell_angle_beta 90
_cell_angle_gamma 90
_cell_formula_units_Z 4
_cell_length_a 26.454(3)
_cell_length_b 27.073(3)
_cell_length_c 23.350(3)
_cell_measurement_reflns_used 9235
_cell_measurement_temperature 100(2)
_cell_measurement_theta_max 27.06
_cell_measurement_theta_min 2.30
_cell_volume 16723(3)
_computing_cell_refinement 'Bruker SAINT'
_computing_data_collection 'Bruker APEX2'
_computing_data_reduction 'Bruker SAINT'
_computing_molecular_graphics 'Bruker SHELXTL'
_computing_publication_material 'Bruker SHELXTL'
_computing_structure_refinement 'SHELXL-2014/7 (Sheldrick, 2014)'
_computing_structure_solution 'SHELXS-97 (Sheldrick 2008)'
_diffrn_ambient_temperature 100(2)
_diffrn_measured_fraction_theta_full 1.000
_diffrn_measured_fraction_theta_max 1.000
_diffrn_measurement_device_type 'Bruker APEX-II CCD'
_diffrn_measurement_method '\f and \w scans'
_diffrn_radiation_type MoK\a
_diffrn_radiation_wavelength 0.71073
_diffrn_reflns_av_R_equivalents 0.0711
_diffrn_reflns_av_unetI/netI 0.0316
_diffrn_reflns_Laue_measured_fraction_full 1.000
_diffrn_reflns_Laue_measured_fraction_max 1.000
_diffrn_reflns_limit_h_max 31
_diffrn_reflns_limit_h_min -30
_diffrn_reflns_limit_k_max 32
_diffrn_reflns_limit_k_min -32
_diffrn_reflns_limit_l_max 27
_diffrn_reflns_limit_l_min -27
_diffrn_reflns_number 138769
_diffrn_reflns_point_group_measured_fraction_full 1.000
_diffrn_reflns_point_group_measured_fraction_max 1.000
_diffrn_reflns_theta_full 25.000
_diffrn_reflns_theta_max 25.000
_diffrn_reflns_theta_min 1.076
_exptl_absorpt_coefficient_mu 2.423
_exptl_absorpt_correction_T_max 0.7455
_exptl_absorpt_correction_T_min 0.5529
_exptl_absorpt_correction_type multi-scan
_exptl_absorpt_process_details SADABS
_exptl_crystal_colour red
_exptl_crystal_density_diffrn 1.903
_exptl_crystal_description block
_exptl_crystal_F_000 9512
_exptl_crystal_size_max 0.150
_exptl_crystal_size_mid 0.090
_exptl_crystal_size_min 0.090
_refine_diff_density_max 1.810
_refine_diff_density_min -1.287
_refine_diff_density_rms 0.217
_refine_ls_extinction_method none
_refine_ls_goodness_of_fit_ref 1.357
_refine_ls_hydrogen_treatment constr
_refine_ls_matrix_type full
_refine_ls_number_parameters 831
_refine_ls_number_reflns 14719
_refine_ls_number_restraints 323
_refine_ls_restrained_S_all 1.346
_refine_ls_R_factor_all 0.0892
_refine_ls_R_factor_gt 0.0806
_refine_ls_shift/su_max 0.001
_refine_ls_shift/su_mean 0.000
_refine_ls_structure_factor_coef Fsqd
_refine_ls_weighting_details 'w=1/[\s^2^(Fo^2^)+518.3701P] where P=(Fo^2^+2Fc^2^)/3'
_refine_ls_weighting_scheme calc
_refine_ls_wR_factor_gt 0.1645
_refine_ls_wR_factor_ref 0.1700
_reflns_Friedel_coverage 0.000
_reflns_number_gt 13322
_reflns_number_total 14719
_reflns_threshold_expression 'I > 2\s(I)'
_cod_data_source_file d4nr04136d2.cif
_cod_data_source_block 1b
_cod_original_cell_volume 16723(4)
_cod_database_code 1573389
_shelx_shelxl_version_number 2014/7
_shelx_space_group_comment
; 
The symmetry employed for this shelxl refinement is uniquely defined 
by the following loop, which should always be used as a source of 
symmetry information in preference to the above space-group names. 
They are only intended as comments. 
;
_shelx_estimated_absorpt_t_min 0.713
_shelx_estimated_absorpt_t_max 0.811

loop_
_space_group_symop_operation_xyz
'x, y, z'
'-x+1/2, -y+1/2, z'
'-x, y+1/2, -z+1/2'
'x+1/2, -y, -z+1/2'
'-x, -y, -z'
'x-1/2, y-1/2, -z'
'x, -y-1/2, z-1/2'
'-x-1/2, y, z-1/2'

loop_
_atom_site_label
_atom_site_type_symbol
_atom_site_fract_x
_atom_site_fract_y
_atom_site_fract_z
_atom_site_U_iso_or_equiv
_atom_site_adp_type
_atom_site_occupancy
_atom_site_site_symmetry_order
_atom_site_calc_flag
_atom_site_refinement_flags_posn
_atom_site_refinement_flags_adp
_atom_site_refinement_flags_occupancy
_atom_site_disorder_assembly
_atom_site_disorder_group
Ag1 Ag 0.58552(4) 0.55112(4) 0.54740(4) 0.0243(2) Uani 1 1 d . . . . .
Ag2 Ag 0.55085(3) 0.45416(3) 0.59352(4) 0.0192(2) Uani 1 1 d . . . . .
Ag3 Ag 0.43905(4) 0.43701(4) 0.57801(4) 0.0242(2) Uani 1 1 d . . . . .
Ag4 Ag 0.51213(4) 0.39536(3) 0.49292(4) 0.0261(2) Uani 1 1 d . . . . .
Ag5 Ag 0.40115(4) 0.54155(4) 0.52890(4) 0.0291(2) Uani 1 1 d . . . . .
Ag6 Ag 0.51395(4) 0.61152(4) 0.64591(4) 0.0249(2) Uani 1 1 d . . . . .
Ag7 Ag 0.49095(4) 0.50941(4) 0.72031(4) 0.0259(2) Uani 1 1 d . . . . .
Ag8 Ag 0.38829(4) 0.51402(4) 0.65493(4) 0.0303(2) Uani 1 1 d . . . . .
Pd1 Pd 0.5000 0.5000 0.5000 0.0137(2) Uani 1 2 d S . P . .
S0 S 0.48113(10) 0.52811(11) 0.59032(12) 0.0171(6) Uani 1 1 d . . . . .
S1 S 0.49742(11) 0.68144(12) 0.57707(13) 0.0224(6) Uani 1 1 d . . . . .
S2 S 0.59627(12) 0.63715(11) 0.49625(13) 0.0226(6) Uani 1 1 d . . . . .
S3 S 0.48672(12) 0.60003(12) 0.74879(13) 0.0256(7) Uani 1 1 d . . . . .
S4 S 0.36806(13) 0.59897(13) 0.68822(14) 0.0291(7) Uani 1 1 d . . . . .
S5 S 0.60945(12) 0.58726(12) 0.64608(14) 0.0253(7) Uani 1 1 d . . . . .
S6 S 0.57491(11) 0.47077(11) 0.70009(13) 0.0206(6) Uani 1 1 d . . . . .
S7 S 0.56740(13) 0.36203(12) 0.57725(13) 0.0276(7) Uani 1 1 d . . . . .
S8 S 0.63178(13) 0.36903(14) 0.45104(14) 0.0323(8) Uani 1 1 d . . . . .
S9 S 0.41090(13) 0.46340(12) 0.74615(13) 0.0277(7) Uani 1 1 d . . . . .
S10 S 0.47503(13) 0.38226(12) 0.65946(13) 0.0253(7) Uani 1 1 d . . . . .
S11 S 0.33968(12) 0.44707(13) 0.60018(16) 0.0331(8) Uani 1 1 d . . . . .
S12 S 0.33124(17) 0.50242(18) 0.46951(19) 0.0565(13) Uani 1 1 d . . . . .
P1 P 0.56557(12) 0.69251(11) 0.54181(13) 0.0197(6) Uani 1 1 d . . . . .
P2 P 0.41133(13) 0.60972(13) 0.75569(14) 0.0257(7) Uani 1 1 d . . . . .
P3 P 0.62011(12) 0.53059(13) 0.69981(14) 0.0242(7) Uani 1 1 d . . . . .
P4 P 0.63086(14) 0.34970(14) 0.53234(15) 0.0327(9) Uani 1 1 d . . . . .
P5 P 0.42460(13) 0.39370(13) 0.72042(14) 0.0254(7) Uani 1 1 d . . . . .
P6 P 0.29723(16) 0.4720(2) 0.5364(2) 0.0602(15) Uani 1 1 d . . . . .
O1 O 0.6063(3) 0.7085(3) 0.5875(3) 0.0244(19) Uani 1 1 d . U . . .
O2 O 0.5624(3) 0.7399(3) 0.5027(4) 0.0255(19) Uani 1 1 d . U . . .
O3 O 0.4020(4) 0.6634(4) 0.7808(4) 0.035(2) Uani 1 1 d . U . . .
O4 O 0.3911(4) 0.5770(4) 0.8073(4) 0.035(2) Uani 1 1 d . U . . .
O5 O 0.6739(4) 0.5066(4) 0.6895(4) 0.036(2) Uani 1 1 d . U . . .
O6 O 0.6186(4) 0.5573(4) 0.7597(4) 0.044(3) Uani 1 1 d . U . . .
O7 O 0.6780(4) 0.3743(4) 0.5635(4) 0.039(2) Uani 1 1 d . U . . .
O8 O 0.6360(5) 0.2908(4) 0.5408(5) 0.057(3) Uani 1 1 d . U . . .
O9 O 0.4387(4) 0.3618(4) 0.7755(4) 0.038(2) Uani 1 1 d . U . . .
O10 O 0.3719(4) 0.3705(4) 0.7049(4) 0.034(2) Uani 1 1 d . U . . .
O11 O 0.2532(5) 0.5062(6) 0.5604(7) 0.086(5) Uani 1 1 d . U . . .
O12 O 0.2569(9) 0.4300(9) 0.5258(10) 0.058(4) Uani 0.5 1 d D U P A 1
O12B O 0.2743(9) 0.4329(10) 0.4897(10) 0.058(4) Uani 0.5 1 d D U P A 2
C1 C 0.6012(6) 0.7553(5) 0.6187(6) 0.035(3) Uani 1 1 d . U . . .
H1A H 0.5651 0.7650 0.6196 0.042 Uiso 1 1 calc R U . . .
H1B H 0.6201 0.7814 0.5982 0.042 Uiso 1 1 calc R U . . .
C2 C 0.6208(6) 0.7510(6) 0.6790(6) 0.037(3) Uani 1 1 d . U . . .
H2 H 0.6207 0.7847 0.6965 0.045 Uiso 1 1 calc R U . . .
C3 C 0.6747(7) 0.7318(7) 0.6788(8) 0.059(4) Uani 1 1 d . U . . .
H3A H 0.6751 0.6978 0.6642 0.089 Uiso 1 1 calc R U . . .
H3B H 0.6882 0.7323 0.7179 0.089 Uiso 1 1 calc R U . . .
H3C H 0.6956 0.7527 0.6541 0.089 Uiso 1 1 calc R U . . .
C4 C 0.5871(7) 0.7178(6) 0.7148(7) 0.052(4) Uani 1 1 d . U . . .
H4A H 0.5524 0.7304 0.7141 0.079 Uiso 1 1 calc R U . . .
H4B H 0.5994 0.7173 0.7544 0.079 Uiso 1 1 calc R U . . .
H4C H 0.5878 0.6842 0.6992 0.079 Uiso 1 1 calc R U . . .
C5 C 0.5287(5) 0.7395(5) 0.4526(6) 0.030(3) Uani 1 1 d . U . . .
H5A H 0.4930 0.7374 0.4653 0.036 Uiso 1 1 calc R U . . .
H5B H 0.5362 0.7104 0.4284 0.036 Uiso 1 1 calc R U . . .
C6 C 0.5368(7) 0.7864(6) 0.4188(6) 0.044(3) Uani 1 1 d . U . . .
H6 H 0.5733 0.7877 0.4074 0.053 Uiso 1 1 calc R U . . .
C7 C 0.5255(8) 0.8324(6) 0.4533(8) 0.062(5) Uani 1 1 d . U . . .
H7A H 0.4902 0.8317 0.4659 0.093 Uiso 1 1 calc R U . . .
H7B H 0.5312 0.8617 0.4296 0.093 Uiso 1 1 calc R U . . .
H7C H 0.5478 0.8335 0.4869 0.093 Uiso 1 1 calc R U . . .
C8 C 0.5054(7) 0.7827(6) 0.3641(7) 0.054(4) Uani 1 1 d . U . . .
H8A H 0.4698 0.7774 0.3741 0.080 Uiso 1 1 calc R U . . .
H8B H 0.5175 0.7549 0.3409 0.080 Uiso 1 1 calc R U . . .
H8C H 0.5087 0.8134 0.3421 0.080 Uiso 1 1 calc R U . . .
C9 C 0.4153(6) 0.7074(6) 0.7495(8) 0.047(4) Uani 1 1 d . U . . .
H9A H 0.4102 0.7022 0.7079 0.057 Uiso 1 1 calc R U . . .
H9B H 0.4513 0.7158 0.7561 0.057 Uiso 1 1 calc R U . . .
C10 C 0.3809(7) 0.7494(7) 0.7712(10) 0.063(4) Uani 1 1 d . U . . .
H10 H 0.3802 0.7488 0.8141 0.075 Uiso 1 1 calc R U . . .
C11 C 0.4029(9) 0.7971(7) 0.7515(12) 0.089(7) Uani 1 1 d . U . . .
H11A H 0.4014 0.7988 0.7096 0.133 Uiso 1 1 calc R U . . .
H11B H 0.4382 0.7994 0.7641 0.133 Uiso 1 1 calc R U . . .
H11C H 0.3836 0.8246 0.7679 0.133 Uiso 1 1 calc R U . . .
C12 C 0.3272(8) 0.7407(8) 0.7484(12) 0.085(7) Uani 1 1 d . U . . .
H12A H 0.3043 0.7657 0.7641 0.128 Uiso 1 1 calc R U . . .
H12B H 0.3156 0.7078 0.7599 0.128 Uiso 1 1 calc R U . . .
H12C H 0.3273 0.7429 0.7065 0.128 Uiso 1 1 calc R U . . .
C13 C 0.4165(6) 0.5788(7) 0.8634(6) 0.046(4) Uani 1 1 d . U . . .
H13A H 0.4533 0.5832 0.8577 0.055 Uiso 1 1 calc R U . . .
H13B H 0.4037 0.6073 0.8855 0.055 Uiso 1 1 calc R U . . .
C14 C 0.4072(9) 0.5331(8) 0.8953(7) 0.067(5) Uani 1 1 d . U . . .
H14 H 0.4221 0.5053 0.8727 0.080 Uiso 1 1 calc R U . . .
C15 C 0.4360(8) 0.5361(8) 0.9523(7) 0.069(5) Uani 1 1 d . U . . .
H15A H 0.4719 0.5422 0.9447 0.103 Uiso 1 1 calc R U . . .
H15B H 0.4321 0.5049 0.9731 0.103 Uiso 1 1 calc R U . . .
H15C H 0.4222 0.5632 0.9754 0.103 Uiso 1 1 calc R U . . .
C16 C 0.3528(10) 0.5221(12) 0.9036(10) 0.107(9) Uani 1 1 d . U . . .
H16A H 0.3359 0.5209 0.8663 0.160 Uiso 1 1 calc R U . . .
H16B H 0.3374 0.5480 0.9272 0.160 Uiso 1 1 calc R U . . .
H16C H 0.3492 0.4902 0.9229 0.160 Uiso 1 1 calc R U . . .
C17 C 0.7176(5) 0.5348(6) 0.6688(6) 0.036(3) Uani 1 1 d . U . . .
H17A H 0.7061 0.5588 0.6396 0.043 Uiso 1 1 calc R U . . .
H17B H 0.7416 0.5118 0.6501 0.043 Uiso 1 1 calc R U . . .
C18 C 0.7448(6) 0.5623(6) 0.7162(6) 0.042(3) Uani 1 1 d . U . . .
H18 H 0.7201 0.5846 0.7358 0.051 Uiso 1 1 calc R U . . .
C19 C 0.7662(7) 0.5271(7) 0.7597(7) 0.057(4) Uani 1 1 d . U . . .
H19A H 0.7392 0.5058 0.7743 0.086 Uiso 1 1 calc R U . . .
H19B H 0.7811 0.5458 0.7914 0.086 Uiso 1 1 calc R U . . .
H19C H 0.7923 0.5067 0.7416 0.086 Uiso 1 1 calc R U . . .
C20 C 0.7859(6) 0.5942(7) 0.6877(7) 0.046(4) Uani 1 1 d . U . . .
H20A H 0.8048 0.6121 0.7172 0.069 Uiso 1 1 calc R U . . .
H20B H 0.7699 0.6179 0.6616 0.069 Uiso 1 1 calc R U . . .
H20C H 0.8090 0.5729 0.6661 0.069 Uiso 1 1 calc R U . . .
C21 C 0.6174(8) 0.5319(6) 0.8136(6) 0.050(4) Uani 1 1 d . U . . .
H21A H 0.6500 0.5150 0.8204 0.060 Uiso 1 1 calc R U . . .
H21B H 0.5901 0.5068 0.8135 0.060 Uiso 1 1 calc R U . . .
C22 C 0.6079(7) 0.5696(6) 0.8595(6) 0.043(3) Uani 1 1 d . U . . .
H22 H 0.5738 0.5839 0.8512 0.051 Uiso 1 1 calc R U . . .
C23 C 0.6437(8) 0.6118(7) 0.8600(8) 0.061(5) Uani 1 1 d . U . . .
H23A H 0.6326 0.6361 0.8885 0.091 Uiso 1 1 calc R U . . .
H23B H 0.6444 0.6272 0.8221 0.091 Uiso 1 1 calc R U . . .
H23C H 0.6776 0.5999 0.8699 0.091 Uiso 1 1 calc R U . . .
C24 C 0.6035(9) 0.5449(7) 0.9167(7) 0.069(6) Uani 1 1 d . U . . .
H24A H 0.6370 0.5338 0.9291 0.103 Uiso 1 1 calc R U . . .
H24B H 0.5808 0.5164 0.9136 0.103 Uiso 1 1 calc R U . . .
H24C H 0.5899 0.5684 0.9446 0.103 Uiso 1 1 calc R U . . .
C25 C 0.6815(6) 0.3730(7) 0.6262(6) 0.047(4) Uani 1 1 d . U . . .
H25A H 0.6715 0.3401 0.6407 0.057 Uiso 1 1 calc R U . . .
H25B H 0.6587 0.3980 0.6432 0.057 Uiso 1 1 calc R U . . .
C26 C 0.7348(6) 0.3837(7) 0.6416(7) 0.047(4) Uani 1 1 d . U . . .
H26 H 0.7447 0.4157 0.6235 0.056 Uiso 1 1 calc R U . . .
C27 C 0.7698(7) 0.3445(8) 0.6205(8) 0.067(5) Uani 1 1 d . U . . .
H27A H 0.7571 0.3120 0.6322 0.100 Uiso 1 1 calc R U . . .
H27B H 0.8035 0.3497 0.6368 0.100 Uiso 1 1 calc R U . . .
H27C H 0.7717 0.3460 0.5786 0.100 Uiso 1 1 calc R U . . .
C28 C 0.7378(7) 0.3899(7) 0.7077(7) 0.053(4) Uani 1 1 d . U . . .
H28A H 0.7265 0.3594 0.7263 0.080 Uiso 1 1 calc R U . . .
H28B H 0.7160 0.4173 0.7196 0.080 Uiso 1 1 calc R U . . .
H28C H 0.7728 0.3968 0.7189 0.080 Uiso 1 1 calc R U . . .
C29 C 0.6762(8) 0.2624(7) 0.5183(9) 0.067(5) Uani 1 1 d . U . . .
H29A H 0.6983 0.2513 0.5500 0.081 Uiso 1 1 calc R U . . .
H29B H 0.6967 0.2833 0.4923 0.081 Uiso 1 1 calc R U . . .
C30 C 0.6564(9) 0.2168(7) 0.4850(10) 0.074(5) Uani 1 1 d . U . . .
H30 H 0.6861 0.1955 0.4752 0.089 Uiso 1 1 calc R U . . .
C31 C 0.6329(10) 0.2318(9) 0.4328(10) 0.090(6) Uani 1 1 d . U . . .
H31A H 0.6070 0.2568 0.4410 0.135 Uiso 1 1 calc R U . . .
H31B H 0.6170 0.2031 0.4145 0.135 Uiso 1 1 calc R U . . .
H31C H 0.6583 0.2458 0.4070 0.135 Uiso 1 1 calc R U . . .
C32 C 0.6206(9) 0.1868(8) 0.5251(10) 0.081(6) Uani 1 1 d . U . . .
H32A H 0.5878 0.2035 0.5275 0.121 Uiso 1 1 calc R U . . .
H32B H 0.6356 0.1846 0.5633 0.121 Uiso 1 1 calc R U . . .
H32C H 0.6159 0.1535 0.5095 0.121 Uiso 1 1 calc R U . . .
C33 C 0.4871(7) 0.3652(6) 0.8022(7) 0.053(4) Uani 1 1 d . U . . .
H33A H 0.5122 0.3755 0.7731 0.063 Uiso 1 1 calc R U . . .
H33B H 0.4969 0.3320 0.8160 0.063 Uiso 1 1 calc R U . . .
C34 C 0.4893(9) 0.4010(7) 0.8521(8) 0.070(4) Uani 1 1 d . U . . .
H34 H 0.4837 0.4348 0.8362 0.084 Uiso 1 1 calc R U . . .
C35 C 0.4464(10) 0.3907(8) 0.8940(9) 0.083(6) Uani 1 1 d . U . . .
H35A H 0.4517 0.3585 0.9122 0.125 Uiso 1 1 calc R U . . .
H35B H 0.4141 0.3904 0.8733 0.125 Uiso 1 1 calc R U . . .
H35C H 0.4456 0.4165 0.9233 0.125 Uiso 1 1 calc R U . . .
C36 C 0.5388(10) 0.4009(9) 0.8791(10) 0.095(7) Uani 1 1 d . U . . .
H36A H 0.5444 0.3690 0.8980 0.142 Uiso 1 1 calc R U . . .
H36B H 0.5404 0.4274 0.9076 0.142 Uiso 1 1 calc R U . . .
H36C H 0.5649 0.4061 0.8500 0.142 Uiso 1 1 calc R U . . .
C37 C 0.3683(6) 0.3216(5) 0.6768(7) 0.040(3) Uani 1 1 d . U . . .
H37A H 0.3674 0.2954 0.7064 0.048 Uiso 1 1 calc R U . . .
H37B H 0.3986 0.3161 0.6526 0.048 Uiso 1 1 calc R U . . .
C38 C 0.3220(6) 0.3183(6) 0.6406(7) 0.042(3) Uani 1 1 d . U . . .
H38 H 0.3239 0.3447 0.6109 0.050 Uiso 1 1 calc R U . . .
C39 C 0.3240(6) 0.2683(6) 0.6101(7) 0.046(4) Uani 1 1 d . U . . .
H39A H 0.3213 0.2417 0.6384 0.069 Uiso 1 1 calc R U . . .
H39B H 0.3561 0.2653 0.5895 0.069 Uiso 1 1 calc R U . . .
H39C H 0.2959 0.2660 0.5829 0.069 Uiso 1 1 calc R U . . .
C40 C 0.2749(6) 0.3251(8) 0.6727(9) 0.064(5) Uani 1 1 d . U . . .
H40A H 0.2735 0.3014 0.7044 0.096 Uiso 1 1 calc R U . . .
H40B H 0.2460 0.3198 0.6472 0.096 Uiso 1 1 calc R U . . .
H40C H 0.2736 0.3588 0.6881 0.096 Uiso 1 1 calc R U . . .
C41 C 0.2630(7) 0.5494(7) 0.5872(8) 0.058(4) Uani 1 1 d . U . . .
H41A H 0.2855 0.5698 0.5629 0.069 Uiso 1 1 calc R U . . .
H41B H 0.2808 0.5427 0.6237 0.069 Uiso 1 1 calc R U . . .
C42 C 0.2155(9) 0.5777(10) 0.5994(11) 0.102(7) Uani 1 1 d D U . . .
H42 H 0.1953 0.5577 0.6273 0.122 Uiso 1 1 calc R U . . .
C43 C 0.2284(8) 0.6242(9) 0.6279(9) 0.080(6) Uani 1 1 d . U . . .
H43A H 0.2480 0.6450 0.6016 0.121 Uiso 1 1 calc R U . . .
H43B H 0.2486 0.6173 0.6622 0.121 Uiso 1 1 calc R U . . .
H43C H 0.1974 0.6415 0.6389 0.121 Uiso 1 1 calc R U . . .
C44 C 0.1839(12) 0.5827(12) 0.5453(12) 0.154(14) Uani 1 1 d D U . . .
H44A H 0.2037 0.5996 0.5157 0.232 Uiso 1 1 calc R U . . .
H44B H 0.1534 0.6020 0.5537 0.232 Uiso 1 1 calc R U . . .
H44C H 0.1742 0.5498 0.5316 0.232 Uiso 1 1 calc R U . . .
C45 C 0.2686(11) 0.3879(11) 0.4922(15) 0.064(5) Uani 0.5 1 d D U P A 1
H45A H 0.2904 0.3659 0.5154 0.077 Uiso 0.5 1 calc R U P A 1
H45B H 0.2888 0.3990 0.4589 0.077 Uiso 0.5 1 calc R U P A 1
C46 C 0.2236(10) 0.3574(10) 0.4698(14) 0.063(5) Uani 0.5 1 d D U P A 1
H46 H 0.2142 0.3688 0.4305 0.075 Uiso 0.5 1 calc R U P A 1
C47 C 0.2510(13) 0.3067(13) 0.4659(16) 0.069(6) Uani 0.5 1 d D U P A 1
H47A H 0.2848 0.3095 0.4828 0.103 Uiso 0.5 1 calc R U P A 1
H47B H 0.2539 0.2968 0.4257 0.103 Uiso 0.5 1 calc R U P A 1
H47C H 0.2314 0.2818 0.4869 0.103 Uiso 0.5 1 calc R U P A 1
C48 C 0.1764(11) 0.3370(14) 0.5006(16) 0.071(6) Uani 0.5 1 d D U P A 1
H48A H 0.1852 0.3279 0.5399 0.106 Uiso 0.5 1 calc R U P A 1
H48B H 0.1639 0.3078 0.4802 0.106 Uiso 0.5 1 calc R U P A 1
H48C H 0.1500 0.3624 0.5012 0.106 Uiso 0.5 1 calc R U P A 1
C45B C 0.2418(12) 0.4020(12) 0.5201(12) 0.064(5) Uani 0.5 1 d D U P A 2
H45C H 0.2102 0.4208 0.5264 0.077 Uiso 0.5 1 calc R U P A 2
H45D H 0.2573 0.3969 0.5583 0.077 Uiso 0.5 1 calc R U P A 2
C46B C 0.2264(11) 0.3505(11) 0.4974(14) 0.063(5) Uani 0.5 1 d D U P A 2
H46B H 0.2235 0.3247 0.5280 0.075 Uiso 0.5 1 calc R U P A 2
C47B C 0.2644(15) 0.3366(16) 0.4480(15) 0.069(6) Uani 0.5 1 d D U P A 2
H47D H 0.2829 0.3662 0.4359 0.103 Uiso 0.5 1 calc R U P A 2
H47E H 0.2456 0.3232 0.4153 0.103 Uiso 0.5 1 calc R U P A 2
H47F H 0.2884 0.3118 0.4619 0.103 Uiso 0.5 1 calc R U P A 2
C48B C 0.1748(11) 0.3673(16) 0.4728(15) 0.071(6) Uani 0.5 1 d D U P A 2
H48D H 0.1605 0.3931 0.4973 0.106 Uiso 0.5 1 calc R U P A 2
H48E H 0.1517 0.3391 0.4714 0.106 Uiso 0.5 1 calc R U P A 2
H48F H 0.1797 0.3804 0.4340 0.106 Uiso 0.5 1 calc R U P A 2

loop_
_atom_site_aniso_label
_atom_site_aniso_U_11
_atom_site_aniso_U_22
_atom_site_aniso_U_33
_atom_site_aniso_U_23
_atom_site_aniso_U_13
_atom_site_aniso_U_12
Ag1 0.0205(5) 0.0245(5) 0.0280(5) 0.0017(4) -0.0073(4) -0.0020(4)
Ag2 0.0191(5) 0.0223(5) 0.0163(4) -0.0010(3) -0.0055(3) 0.0039(4)
Ag3 0.0180(5) 0.0319(5) 0.0227(5) 0.0039(4) 0.0014(4) -0.0023(4)
Ag4 0.0336(6) 0.0223(5) 0.0223(5) -0.0021(4) -0.0066(4) 0.0064(4)
Ag5 0.0169(5) 0.0506(6) 0.0197(5) -0.0006(4) -0.0012(4) 0.0126(4)
Ag6 0.0242(5) 0.0293(5) 0.0214(5) 0.0022(4) 0.0017(4) -0.0004(4)
Ag7 0.0222(5) 0.0298(5) 0.0256(5) -0.0003(4) 0.0038(4) -0.0012(4)
Ag8 0.0339(6) 0.0305(5) 0.0264(5) -0.0028(4) -0.0004(4) 0.0027(4)
Pd1 0.0107(6) 0.0188(6) 0.0117(6) -0.0012(5) -0.0012(4) 0.0023(5)
S0 0.0132(14) 0.0255(15) 0.0127(13) 0.0005(11) -0.0011(11) 0.0012(12)
S1 0.0184(15) 0.0277(16) 0.0213(15) -0.0005(13) 0.0007(12) 0.0053(13)
S2 0.0286(17) 0.0228(15) 0.0163(14) -0.0008(12) 0.0026(12) -0.0032(13)
S3 0.0273(17) 0.0306(17) 0.0190(15) -0.0037(13) 0.0033(13) 0.0014(14)
S4 0.0287(18) 0.0362(19) 0.0224(16) -0.0035(14) 0.0018(13) 0.0097(15)
S5 0.0169(15) 0.0274(16) 0.0316(17) -0.0004(14) -0.0065(13) 0.0004(13)
S6 0.0184(15) 0.0239(15) 0.0195(14) -0.0003(12) -0.0056(12) 0.0008(12)
S7 0.0358(19) 0.0277(17) 0.0191(15) -0.0011(13) -0.0021(13) 0.0088(14)
S8 0.0256(18) 0.051(2) 0.0207(16) -0.0046(15) 0.0022(13) 0.0141(16)
S9 0.0317(18) 0.0302(17) 0.0211(15) 0.0003(13) 0.0074(13) -0.0057(14)
S10 0.0303(18) 0.0253(16) 0.0202(15) 0.0025(13) 0.0029(13) -0.0013(13)
S11 0.0192(17) 0.0350(19) 0.045(2) -0.0078(16) 0.0075(15) -0.0060(14)
S12 0.055(3) 0.069(3) 0.046(2) -0.026(2) -0.034(2) 0.039(2)
P1 0.0231(17) 0.0195(15) 0.0165(15) 0.0011(12) -0.0019(13) 0.0009(13)
P2 0.0279(18) 0.0289(18) 0.0202(16) -0.0054(14) 0.0049(14) -0.0009(14)
P3 0.0166(16) 0.0342(18) 0.0219(16) -0.0024(14) -0.0077(13) 0.0001(14)
P4 0.036(2) 0.042(2) 0.0205(17) -0.0047(15) -0.0060(15) 0.0261(17)
P5 0.0255(18) 0.0276(17) 0.0233(16) 0.0033(14) 0.0047(14) -0.0071(14)
P6 0.021(2) 0.069(3) 0.091(4) -0.038(3) -0.021(2) 0.002(2)
O1 0.033(5) 0.023(4) 0.018(4) -0.008(3) -0.003(4) 0.000(4)
O2 0.032(5) 0.021(4) 0.024(4) 0.004(3) -0.007(4) 0.001(4)
O3 0.035(5) 0.034(5) 0.036(5) -0.015(4) 0.004(4) 0.004(4)
O4 0.034(5) 0.050(6) 0.021(4) -0.002(4) 0.003(4) -0.006(4)
O5 0.027(5) 0.046(6) 0.035(5) 0.005(4) -0.011(4) 0.001(4)
O6 0.057(7) 0.054(6) 0.021(4) -0.003(4) -0.004(4) -0.014(5)
O7 0.039(6) 0.054(6) 0.024(4) -0.006(4) -0.012(4) 0.024(5)
O8 0.085(8) 0.048(6) 0.037(6) 0.003(5) -0.004(6) 0.037(6)
O9 0.051(6) 0.034(5) 0.029(5) 0.009(4) -0.009(4) -0.012(4)
O10 0.037(6) 0.033(5) 0.034(5) -0.002(4) 0.003(4) -0.008(4)
O11 0.037(7) 0.094(9) 0.128(13) -0.034(8) -0.006(8) 0.021(7)
O12 0.049(9) 0.086(10) 0.040(8) -0.009(8) 0.016(7) -0.032(7)
O12B 0.049(9) 0.086(10) 0.040(8) -0.009(8) 0.016(7) -0.032(7)
C1 0.053(8) 0.025(5) 0.029(5) -0.014(4) -0.002(5) 0.001(5)
C2 0.054(7) 0.034(6) 0.023(5) -0.009(5) -0.006(5) -0.013(5)
C3 0.061(7) 0.064(11) 0.052(9) -0.010(8) -0.011(6) -0.004(6)
C4 0.078(10) 0.047(8) 0.033(7) -0.010(6) 0.001(6) -0.024(7)
C5 0.026(6) 0.038(6) 0.026(5) 0.006(4) -0.004(5) 0.003(5)
C6 0.057(9) 0.040(6) 0.034(6) 0.015(5) -0.005(6) 0.001(6)
C7 0.092(14) 0.044(7) 0.050(8) 0.009(6) -0.008(8) 0.010(7)
C8 0.075(11) 0.049(9) 0.036(6) 0.016(6) -0.010(7) 0.006(8)
C9 0.044(8) 0.041(6) 0.056(9) -0.004(5) 0.002(6) 0.000(5)
C10 0.052(8) 0.041(6) 0.095(12) -0.003(7) 0.017(8) 0.005(6)
C11 0.088(13) 0.046(7) 0.13(2) -0.001(8) 0.023(12) -0.004(7)
C12 0.057(8) 0.054(11) 0.15(2) 0.008(11) 0.004(9) 0.005(7)
C13 0.046(8) 0.071(9) 0.022(5) 0.000(5) 0.002(5) -0.009(7)
C14 0.097(11) 0.075(9) 0.028(6) 0.006(6) -0.008(7) -0.025(8)
C15 0.091(12) 0.087(13) 0.028(7) 0.009(7) -0.005(7) -0.019(10)
C16 0.100(10) 0.17(2) 0.054(12) 0.034(13) -0.010(8) -0.054(11)
C17 0.024(5) 0.048(7) 0.036(6) -0.006(5) -0.006(5) 0.001(5)
C18 0.030(6) 0.062(7) 0.034(6) -0.006(5) -0.009(5) -0.005(5)
C19 0.044(9) 0.077(10) 0.050(8) 0.008(7) -0.017(7) -0.010(8)
C20 0.035(7) 0.068(9) 0.037(7) -0.005(7) -0.009(6) -0.009(7)
C21 0.081(12) 0.049(7) 0.021(5) 0.001(5) -0.003(5) -0.011(7)
C22 0.056(9) 0.052(7) 0.020(5) -0.004(5) -0.002(5) -0.010(6)
C23 0.078(12) 0.061(8) 0.044(9) -0.010(7) 0.001(8) -0.023(8)
C24 0.114(16) 0.064(10) 0.028(6) -0.003(6) -0.002(7) -0.027(10)
C25 0.036(6) 0.081(11) 0.026(6) -0.008(6) -0.010(4) 0.007(6)
C26 0.034(6) 0.069(9) 0.037(6) 0.003(6) -0.014(5) 0.004(6)
C27 0.046(8) 0.101(12) 0.053(9) -0.011(9) -0.018(7) 0.016(8)
C28 0.053(10) 0.065(11) 0.043(7) -0.001(6) -0.023(6) 0.004(8)
C29 0.078(9) 0.047(8) 0.076(10) 0.002(7) 0.014(7) 0.026(6)
C30 0.083(11) 0.054(8) 0.085(9) -0.005(7) 0.017(8) 0.016(7)
C31 0.104(15) 0.082(13) 0.084(10) -0.001(8) 0.013(9) 0.039(11)
C32 0.079(12) 0.070(11) 0.094(12) 0.006(9) 0.010(10) 0.011(9)
C33 0.060(7) 0.051(8) 0.047(7) 0.014(6) -0.024(6) -0.011(6)
C34 0.110(11) 0.050(9) 0.050(7) 0.008(6) -0.030(7) -0.011(8)
C35 0.123(12) 0.071(13) 0.055(9) 0.002(9) -0.020(8) -0.009(10)
C36 0.120(12) 0.085(15) 0.079(12) 0.001(11) -0.048(9) -0.006(10)
C37 0.045(7) 0.031(6) 0.043(7) -0.001(5) 0.004(5) -0.014(5)
C38 0.044(6) 0.035(6) 0.047(7) 0.000(5) -0.001(5) -0.010(5)
C39 0.049(9) 0.042(7) 0.047(8) -0.005(6) 0.008(7) -0.017(6)
C40 0.041(7) 0.074(12) 0.078(11) -0.030(10) 0.004(7) -0.014(6)
C41 0.051(9) 0.075(9) 0.048(9) 0.009(7) 0.000(7) 0.018(7)
C42 0.059(10) 0.116(12) 0.130(16) -0.046(11) -0.019(9) 0.039(9)
C43 0.073(13) 0.100(11) 0.067(12) -0.015(9) -0.011(10) 0.037(10)
C44 0.15(2) 0.13(2) 0.18(2) -0.068(17) -0.092(18) 0.078(18)
C45 0.061(10) 0.084(10) 0.046(9) -0.007(8) 0.021(8) -0.027(8)
C46 0.063(9) 0.086(10) 0.039(11) -0.010(8) 0.022(8) -0.030(8)
C47 0.074(11) 0.083(11) 0.050(12) -0.005(9) 0.027(9) -0.028(9)
C48 0.067(9) 0.100(14) 0.046(12) -0.006(10) 0.023(8) -0.030(8)
C45B 0.061(10) 0.084(10) 0.046(9) -0.007(8) 0.021(8) -0.027(8)
C46B 0.063(9) 0.086(10) 0.039(11) -0.010(8) 0.022(8) -0.030(8)
C47B 0.074(11) 0.083(11) 0.050(12) -0.005(9) 0.027(9) -0.028(9)
C48B 0.067(9) 0.100(14) 0.046(12) -0.006(10) 0.023(8) -0.030(8)

loop_
_atom_type_symbol
_atom_type_description
_atom_type_scat_dispersion_real
_atom_type_scat_dispersion_imag
_atom_type_scat_source
C C 0.0033 0.0016 'International Tables Vol C Tables 4.2.6.8 and 6.1.1.4'
H H 0.0000 0.0000 'International Tables Vol C Tables 4.2.6.8 and 6.1.1.4'
O O 0.0106 0.0060 'International Tables Vol C Tables 4.2.6.8 and 6.1.1.4'
P P 0.1023 0.0942 'International Tables Vol C Tables 4.2.6.8 and 6.1.1.4'
S S 0.1246 0.1234 'International Tables Vol C Tables 4.2.6.8 and 6.1.1.4'
Pd Pd -0.9988 1.0072 'International Tables Vol C Tables 4.2.6.8 and 6.1.1.4'
Ag Ag -0.8971 1.1015 'International Tables Vol C Tables 4.2.6.8 and 6.1.1.4'

loop_
_geom_angle_atom_site_label_1
_geom_angle_atom_site_label_2
_geom_angle_atom_site_label_3
_geom_angle
_geom_angle_site_symmetry_1
_geom_angle_site_symmetry_3
_geom_angle_publ_flag
S5 Ag1 S2 92.48(10) . . ?
S5 Ag1 S12 97.80(11) . 5_666 ?
S2 Ag1 S12 108.94(15) . 5_666 ?
S5 Ag1 Pd1 135.98(8) . . ?
S2 Ag1 Pd1 109.66(8) . . ?
S12 Ag1 Pd1 109.35(10) 5_666 . ?
S5 Ag1 Ag2 94.97(8) . . ?
S2 Ag1 Ag2 167.37(8) . . ?
S12 Ag1 Ag2 80.14(13) 5_666 . ?
Pd1 Ag1 Ag2 58.19(2) . . ?
S5 Ag1 Ag3 151.49(8) . 5_666 ?
S2 Ag1 Ag3 59.25(7) . 5_666 ?
S12 Ag1 Ag3 95.29(10) 5_666 5_666 ?
Pd1 Ag1 Ag3 60.52(3) . 5_666 ?
Ag2 Ag1 Ag3 112.21(4) . 5_666 ?
S5 Ag1 Ag5 142.40(8) . 5_666 ?
S2 Ag1 Ag5 116.32(8) . 5_666 ?
S12 Ag1 Ag5 51.70(9) 5_666 5_666 ?
Pd1 Ag1 Ag5 58.53(3) . 5_666 ?
Ag2 Ag1 Ag5 61.94(3) . 5_666 ?
Ag3 Ag1 Ag5 63.42(3) 5_666 5_666 ?
S5 Ag1 Ag4 107.31(8) . 5_666 ?
S2 Ag1 Ag4 62.61(8) . 5_666 ?
S12 Ag1 Ag4 153.54(10) 5_666 5_666 ?
Pd1 Ag1 Ag4 56.87(3) . 5_666 ?
Ag2 Ag1 Ag4 105.32(4) . 5_666 ?
Ag3 Ag1 Ag4 58.48(3) 5_666 5_666 ?
Ag5 Ag1 Ag4 107.34(4) 5_666 5_666 ?
S7 Ag2 S6 105.53(10) . . ?
S7 Ag2 S0 145.88(11) . . ?
S6 Ag2 S0 93.71(9) . . ?
S7 Ag2 Pd1 113.04(8) . . ?
S6 Ag2 Pd1 140.49(8) . . ?
S0 Ag2 Pd1 48.62(6) . . ?
S7 Ag2 Ag1 138.71(9) . . ?
S6 Ag2 Ag1 96.77(7) . . ?
S0 Ag2 Ag1 63.34(7) . . ?
Pd1 Ag2 Ag1 59.00(2) . . ?
S7 Ag2 Ag3 89.99(9) . . ?
S6 Ag2 Ag3 112.37(8) . . ?
S0 Ag2 Ag3 56.33(7) . . ?
Pd1 Ag2 Ag3 60.79(2) . . ?
Ag1 Ag2 Ag3 113.19(4) . . ?
S7 Ag2 Ag4 55.15(8) . . ?
S6 Ag2 Ag4 156.48(8) . . ?
S0 Ag2 Ag4 97.85(7) . . ?
Pd1 Ag2 Ag4 58.18(2) . . ?
Ag1 Ag2 Ag4 106.72(4) . . ?
Ag3 Ag2 Ag4 59.48(3) . . ?
S7 Ag2 Ag5 80.29(8) . 5_666 ?
S6 Ag2 Ag5 140.01(8) . 5_666 ?
S0 Ag2 Ag5 102.85(7) . 5_666 ?
Pd1 Ag2 Ag5 58.36(2) . 5_666 ?
Ag1 Ag2 Ag5 60.84(3) . 5_666 ?
Ag3 Ag2 Ag5 107.09(4) . 5_666 ?
Ag4 Ag2 Ag5 56.37(3) . 5_666 ?
S10 Ag3 S11 105.97(11) . . ?
S10 Ag3 S0 106.90(10) . . ?
S11 Ag3 S0 106.70(10) . . ?
S10 Ag3 S2 99.56(10) . 5_666 ?
S11 Ag3 S2 82.32(10) . 5_666 ?
S0 Ag3 S2 148.00(9) . 5_666 ?
S10 Ag3 Pd1 125.37(8) . . ?
S11 Ag3 Pd1 126.13(9) . . ?
S0 Ag3 Pd1 47.35(6) . . ?
S2 Ag3 Pd1 102.25(7) 5_666 . ?
S10 Ag3 Ag4 91.98(8) . . ?
S11 Ag3 Ag4 142.78(9) . . ?
S0 Ag3 Ag4 98.48(7) . . ?
S2 Ag3 Ag4 62.38(7) 5_666 . ?
Pd1 Ag3 Ag4 57.22(3) . . ?
S10 Ag3 Ag2 68.89(8) . . ?
S11 Ag3 Ag2 156.73(9) . . ?
S0 Ag3 Ag2 56.40(6) . . ?
S2 Ag3 Ag2 120.65(7) 5_666 . ?
Pd1 Ag3 Ag2 56.84(2) . . ?
Ag4 Ag3 Ag2 60.28(3) . . ?
S10 Ag3 Ag1 148.45(8) . 5_666 ?
S11 Ag3 Ag1 88.02(9) . 5_666 ?
S0 Ag3 Ag1 95.41(7) . 5_666 ?
S2 Ag3 Ag1 53.56(7) 5_666 5_666 ?
Pd1 Ag3 Ag1 57.36(3) . 5_666 ?
Ag4 Ag3 Ag1 62.28(3) . 5_666 ?
Ag2 Ag3 Ag1 108.15(4) . 5_666 ?
S10 Ag3 Ag8 96.89(8) . . ?
S11 Ag3 Ag8 52.43(8) . . ?
S0 Ag3 Ag8 60.02(7) . . ?
S2 Ag3 Ag8 134.58(8) 5_666 . ?
Pd1 Ag3 Ag8 101.94(4) . . ?
Ag4 Ag3 Ag8 158.32(4) . . ?
Ag2 Ag3 Ag8 104.76(4) . . ?
Ag1 Ag3 Ag8 113.73(4) 5_666 . ?
S10 Ag3 Ag5 151.62(8) . . ?
S11 Ag3 Ag5 71.04(9) . . ?
S0 Ag3 Ag5 50.74(6) . . ?
S2 Ag3 Ag5 107.76(7) 5_666 . ?
Pd1 Ag3 Ag5 56.30(2) . . ?
Ag4 Ag3 Ag5 107.25(4) . . ?
Ag2 Ag3 Ag5 102.31(4) . . ?
Ag1 Ag3 Ag5 59.52(3) 5_666 . ?
Ag8 Ag3 Ag5 58.19(3) . . ?
S7 Ag4 S1 104.27(10) . 5_666 ?
S7 Ag4 S0 136.95(10) . 5_666 ?
S1 Ag4 S0 98.96(9) 5_666 5_666 ?
S7 Ag4 Pd1 111.20(8) . . ?
S1 Ag4 Pd1 143.26(8) 5_666 . ?
S0 Ag4 Pd1 47.51(6) 5_666 . ?
S7 Ag4 Ag5 83.87(9) . 5_666 ?
S1 Ag4 Ag5 115.30(8) 5_666 5_666 ?
S0 Ag4 Ag5 53.33(6) 5_666 5_666 ?
Pd1 Ag4 Ag5 61.03(3) . 5_666 ?
S7 Ag4 Ag3 89.50(8) . . ?
S1 Ag4 Ag3 129.94(8) 5_666 . ?
S0 Ag4 Ag3 102.68(7) 5_666 . ?
Pd1 Ag4 Ag3 61.00(3) . . ?
Ag5 Ag4 Ag3 113.89(4) 5_666 . ?
S7 Ag4 Ag2 53.52(8) . . ?
S1 Ag4 Ag2 157.55(8) 5_666 . ?
S0 Ag4 Ag2 97.25(7) 5_666 . ?
Pd1 Ag4 Ag2 57.97(2) . . ?
Ag5 Ag4 Ag2 63.78(3) 5_666 . ?
Ag3 Ag4 Ag2 60.24(3) . . ?
S7 Ag4 Ag1 148.68(8) . 5_666 ?
S1 Ag4 Ag1 95.72(7) 5_666 5_666 ?
S0 Ag4 Ag1 60.40(6) 5_666 5_666 ?
Pd1 Ag4 Ag1 57.43(2) . 5_666 ?
Ag5 Ag4 Ag1 109.22(4) 5_666 5_666 ?
Ag3 Ag4 Ag1 59.24(3) . 5_666 ?
Ag2 Ag4 Ag1 105.79(4) . 5_666 ?
S7 Ag4 Ag6 146.38(8) . 5_666 ?
S1 Ag4 Ag6 48.37(7) 5_666 5_666 ?
S0 Ag4 Ag6 52.20(6) 5_666 5_666 ?
Pd1 Ag4 Ag6 95.10(3) . 5_666 ?
Ag5 Ag4 Ag6 91.48(4) 5_666 5_666 ?
Ag3 Ag4 Ag6 122.36(4) . 5_666 ?
Ag2 Ag4 Ag6 149.38(4) . 5_666 ?
Ag1 Ag4 Ag6 63.75(3) 5_666 5_666 ?
S12 Ag5 S0 147.16(13) . . ?
S12 Ag5 S8 103.95(12) . 5_666 ?
S0 Ag5 S8 107.70(11) . 5_666 ?
S12 Ag5 Ag4 136.36(13) . 5_666 ?
S0 Ag5 Ag4 62.17(7) . 5_666 ?
S8 Ag5 Ag4 75.54(9) 5_666 5_666 ?
S12 Ag5 Pd1 111.35(10) . . ?
S0 Ag5 Pd1 48.81(6) . . ?
S8 Ag5 Pd1 134.03(9) 5_666 . ?
Ag4 Ag5 Pd1 58.65(3) 5_666 . ?
S12 Ag5 Ag8 110.04(13) . . ?
S0 Ag5 Ag8 61.43(7) . . ?
S8 Ag5 Ag8 90.93(8) 5_666 . ?
Ag4 Ag5 Ag8 113.60(4) 5_666 . ?
Pd1 Ag5 Ag8 103.17(3) . . ?
S12 Ag5 Ag1 55.36(9) . 5_666 ?
S0 Ag5 Ag1 96.43(7) . 5_666 ?
S8 Ag5 Ag1 152.98(8) 5_666 5_666 ?
Ag4 Ag5 Ag1 106.59(4) 5_666 5_666 ?
Pd1 Ag5 Ag1 56.91(2) . 5_666 ?
Ag8 Ag5 Ag1 111.66(4) . 5_666 ?
S12 Ag5 Ag2 79.19(12) . 5_666 ?
S0 Ag5 Ag2 100.37(7) . 5_666 ?
S8 Ag5 Ag2 105.33(8) 5_666 5_666 ?
Ag4 Ag5 Ag2 59.85(3) 5_666 5_666 ?
Pd1 Ag5 Ag2 56.01(2) . 5_666 ?
Ag8 Ag5 Ag2 159.07(4) . 5_666 ?
Ag1 Ag5 Ag2 57.22(3) 5_666 5_666 ?
S12 Ag5 Ag3 93.13(11) . . ?
S0 Ag5 Ag3 54.69(7) . . ?
S8 Ag5 Ag3 148.78(8) 5_666 . ?
Ag4 Ag5 Ag3 109.51(4) 5_666 . ?
Pd1 Ag5 Ag3 57.65(2) . . ?
Ag8 Ag5 Ag3 58.41(3) . . ?
Ag1 Ag5 Ag3 57.07(3) 5_666 . ?
Ag2 Ag5 Ag3 103.41(4) 5_666 . ?
S1 Ag6 S3 130.46(11) . . ?
S1 Ag6 S5 110.96(11) . . ?
S3 Ag6 S5 104.09(11) . . ?
S1 Ag6 S0 105.14(10) . . ?
S3 Ag6 S0 104.95(10) . . ?
S5 Ag6 S0 95.73(10) . . ?
S1 Ag6 Ag4 51.94(7) . 5_666 ?
S3 Ag6 Ag4 149.56(8) . 5_666 ?
S5 Ag6 Ag4 100.86(8) . 5_666 ?
S0 Ag6 Ag4 55.00(6) . 5_666 ?
S1 Ag6 Ag7 157.90(8) . . ?
S3 Ag6 Ag7 49.31(8) . . ?
S5 Ag6 Ag7 88.11(8) . . ?
S0 Ag6 Ag7 60.32(6) . . ?
Ag4 Ag6 Ag7 115.22(4) 5_666 . ?
S6 Ag7 S9 125.63(11) . . ?
S6 Ag7 S3 119.47(11) . . ?
S9 Ag7 S3 112.06(11) . . ?
S6 Ag7 Ag8 134.27(8) . . ?
S9 Ag7 Ag8 53.66(8) . . ?
S3 Ag7 Ag8 92.93(8) . . ?
S6 Ag7 Ag6 94.98(8) . . ?
S9 Ag7 Ag6 133.47(9) . . ?
S3 Ag7 Ag6 48.87(7) . . ?
Ag8 Ag7 Ag6 82.54(3) . . ?
S4 Ag8 S11 134.59(12) . . ?
S4 Ag8 S9 106.30(11) . . ?
S11 Ag8 S9 98.70(12) . . ?
S4 Ag8 S0 102.87(11) . . ?
S11 Ag8 S0 104.93(10) . . ?
S9 Ag8 S0 107.44(10) . . ?
S4 Ag8 Ag5 95.71(9) . . ?
S11 Ag8 Ag5 75.40(9) . . ?
S9 Ag8 Ag5 153.05(9) . . ?
S0 Ag8 Ag5 51.24(6) . . ?
S4 Ag8 Ag3 155.19(9) . . ?
S11 Ag8 Ag3 56.37(8) . . ?
S9 Ag8 Ag3 91.19(8) . . ?
S0 Ag8 Ag3 54.16(6) . . ?
Ag5 Ag8 Ag3 63.40(3) . . ?
S4 Ag8 Ag7 94.09(9) . . ?
S11 Ag8 Ag7 130.75(9) . . ?
S9 Ag8 Ag7 51.53(8) . . ?
S0 Ag8 Ag7 61.55(6) . . ?
Ag5 Ag8 Ag7 112.61(4) . . ?
Ag3 Ag8 Ag7 82.99(4) . . ?
S0 Pd1 S0 180.0 . 5_666 ?
S0 Pd1 Ag2 117.18(7) . 5_666 ?
S0 Pd1 Ag2 62.82(7) 5_666 5_666 ?
S0 Pd1 Ag2 62.82(7) . . ?
S0 Pd1 Ag2 117.18(7) 5_666 . ?
Ag2 Pd1 Ag2 180.00(3) 5_666 . ?
S0 Pd1 Ag4 66.03(8) . 5_666 ?
S0 Pd1 Ag4 113.97(8) 5_666 5_666 ?
Ag2 Pd1 Ag4 63.85(3) 5_666 5_666 ?
Ag2 Pd1 Ag4 116.15(3) . 5_666 ?
S0 Pd1 Ag4 113.97(8) . . ?
S0 Pd1 Ag4 66.03(8) 5_666 . ?
Ag2 Pd1 Ag4 116.15(3) 5_666 . ?
Ag2 Pd1 Ag4 63.85(3) . . ?
Ag4 Pd1 Ag4 180.0 5_666 . ?
S0 Pd1 Ag1 70.00(7) . . ?
S0 Pd1 Ag1 110.00(7) 5_666 . ?
Ag2 Pd1 Ag1 117.20(3) 5_666 . ?
Ag2 Pd1 Ag1 62.80(3) . . ?
Ag4 Pd1 Ag1 65.69(3) 5_666 . ?
Ag4 Pd1 Ag1 114.31(3) . . ?
S0 Pd1 Ag1 110.00(7) . 5_666 ?
S0 Pd1 Ag1 70.00(7) 5_666 5_666 ?
Ag2 Pd1 Ag1 62.80(3) 5_666 5_666 ?
Ag2 Pd1 Ag1 117.20(3) . 5_666 ?
Ag4 Pd1 Ag1 114.31(3) 5_666 5_666 ?
Ag4 Pd1 Ag1 65.69(3) . 5_666 ?
Ag1 Pd1 Ag1 180.00(2) . 5_666 ?
S0 Pd1 Ag5 122.24(7) . 5_666 ?
S0 Pd1 Ag5 57.76(7) 5_666 5_666 ?
Ag2 Pd1 Ag5 114.38(3) 5_666 5_666 ?
Ag2 Pd1 Ag5 65.62(3) . 5_666 ?
Ag4 Pd1 Ag5 119.68(3) 5_666 5_666 ?
Ag4 Pd1 Ag5 60.31(3) . 5_666 ?
Ag1 Pd1 Ag5 64.56(3) . 5_666 ?
Ag1 Pd1 Ag5 115.44(3) 5_666 5_666 ?
S0 Pd1 Ag5 57.76(7) . . ?
S0 Pd1 Ag5 122.24(7) 5_666 . ?
Ag2 Pd1 Ag5 65.62(3) 5_666 . ?
Ag2 Pd1 Ag5 114.37(3) . . ?
Ag4 Pd1 Ag5 60.32(3) 5_666 . ?
Ag4 Pd1 Ag5 119.68(3) . . ?
Ag1 Pd1 Ag5 115.44(3) . . ?
Ag1 Pd1 Ag5 64.56(3) 5_666 . ?
Ag5 Pd1 Ag5 180.0 5_666 . ?
S0 Pd1 Ag3 60.61(8) . . ?
S0 Pd1 Ag3 119.39(8) 5_666 . ?
Ag2 Pd1 Ag3 117.63(3) 5_666 . ?
Ag2 Pd1 Ag3 62.37(3) . . ?
Ag4 Pd1 Ag3 118.23(3) 5_666 . ?
Ag4 Pd1 Ag3 61.77(3) . . ?
Ag1 Pd1 Ag3 117.88(3) . . ?
Ag1 Pd1 Ag3 62.12(3) 5_666 . ?
Ag5 Pd1 Ag3 113.94(3) 5_666 . ?
Ag5 Pd1 Ag3 66.06(3) . . ?
S0 Pd1 Ag3 119.39(8) . 5_666 ?
S0 Pd1 Ag3 60.61(8) 5_666 5_666 ?
Ag2 Pd1 Ag3 62.38(3) 5_666 5_666 ?
Ag2 Pd1 Ag3 117.62(3) . 5_666 ?
Ag4 Pd1 Ag3 61.77(3) 5_666 5_666 ?
Ag4 Pd1 Ag3 118.23(3) . 5_666 ?
Ag1 Pd1 Ag3 62.12(3) . 5_666 ?
Ag1 Pd1 Ag3 117.88(3) 5_666 5_666 ?
Ag5 Pd1 Ag3 66.06(3) 5_666 5_666 ?
Ag5 Pd1 Ag3 113.94(3) . 5_666 ?
Ag3 Pd1 Ag3 180.0 . 5_666 ?
Pd1 S0 Ag5 73.43(8) . . ?
Pd1 S0 Ag3 72.04(8) . . ?
Ag5 S0 Ag3 74.57(8) . . ?
Pd1 S0 Ag2 68.55(8) . . ?
Ag5 S0 Ag2 132.37(12) . . ?
Ag3 S0 Ag2 67.27(7) . . ?
Pd1 S0 Ag6 129.63(12) . . ?
Ag5 S0 Ag6 113.94(11) . . ?
Ag3 S0 Ag6 157.63(12) . . ?
Ag2 S0 Ag6 112.18(10) . . ?
Pd1 S0 Ag4 66.46(7) . 5_666 ?
Ag5 S0 Ag4 64.50(7) . 5_666 ?
Ag3 S0 Ag4 127.83(10) . 5_666 ?
Ag2 S0 Ag4 120.75(10) . 5_666 ?
Ag6 S0 Ag4 72.80(8) . 5_666 ?
Pd1 S0 Ag8 128.07(12) . . ?
Ag5 S0 Ag8 67.33(7) . . ?
Ag3 S0 Ag8 65.82(7) . . ?
Ag2 S0 Ag8 117.48(10) . . ?
Ag6 S0 Ag8 97.45(9) . . ?
Ag4 S0 Ag8 120.19(10) 5_666 . ?
P1 S1 Ag6 102.60(15) . . ?
P1 S1 Ag4 87.12(14) . 5_666 ?
Ag6 S1 Ag4 79.69(9) . 5_666 ?
P1 S2 Ag1 112.08(15) . . ?
P1 S2 Ag3 136.43(17) . 5_666 ?
Ag1 S2 Ag3 67.19(8) . 5_666 ?
P2 S3 Ag6 109.97(17) . . ?
P2 S3 Ag7 100.94(16) . . ?
Ag6 S3 Ag7 81.82(9) . . ?
P2 S4 Ag8 105.18(17) . . ?
P3 S5 Ag1 107.66(16) . . ?
P3 S5 Ag6 109.28(17) . . ?
Ag1 S5 Ag6 81.76(9) . . ?
P3 S6 Ag7 101.05(16) . . ?
P3 S6 Ag2 106.29(15) . . ?
Ag7 S6 Ag2 92.04(10) . . ?
P4 S7 Ag2 112.49(19) . . ?
P4 S7 Ag4 97.56(16) . . ?
Ag2 S7 Ag4 71.32(9) . . ?
P4 S8 Ag5 93.97(16) . 5_666 ?
P5 S9 Ag7 103.87(16) . . ?
P5 S9 Ag8 106.89(16) . . ?
Ag7 S9 Ag8 74.80(9) . . ?
P5 S10 Ag3 101.02(17) . . ?
P6 S11 Ag8 114.7(2) . . ?
P6 S11 Ag3 116.3(2) . . ?
Ag8 S11 Ag3 71.20(9) . . ?
P6 S12 Ag5 94.23(19) . . ?
P6 S12 Ag1 105.4(2) . 5_666 ?
Ag5 S12 Ag1 72.94(11) . 5_666 ?
O1 P1 O2 101.8(5) . . ?
O1 P1 S1 112.2(4) . . ?
O2 P1 S1 108.1(4) . . ?
O1 P1 S2 106.7(4) . . ?
O2 P1 S2 108.8(4) . . ?
S1 P1 S2 118.0(2) . . ?
O3 P2 O4 100.2(5) . . ?
O3 P2 S4 109.9(4) . . ?
O4 P2 S4 109.2(4) . . ?
O3 P2 S3 107.6(4) . . ?
O4 P2 S3 108.7(4) . . ?
S4 P2 S3 119.4(2) . . ?
O6 P3 O5 110.2(6) . . ?
O6 P3 S5 101.6(4) . . ?
O5 P3 S5 110.2(4) . . ?
O6 P3 S6 110.6(4) . . ?
O5 P3 S6 101.8(4) . . ?
S5 P3 S6 122.3(2) . . ?
O7 P4 O8 107.0(6) . . ?
O7 P4 S8 108.7(4) . . ?
O8 P4 S8 112.4(4) . . ?
O7 P4 S7 110.3(4) . . ?
O8 P4 S7 99.8(5) . . ?
S8 P4 S7 118.0(2) . . ?
O10 P5 O9 100.2(5) . . ?
O10 P5 S10 111.7(4) . . ?
O9 P5 S10 109.7(4) . . ?
O10 P5 S9 106.5(4) . . ?
O9 P5 S9 108.1(4) . . ?
S10 P5 S9 118.9(2) . . ?
O12 P6 O11 88.8(11) . . ?
O11 P6 O12B 109.9(11) . . ?
O12 P6 S12 118.9(9) . . ?
O11 P6 S12 111.6(7) . . ?
O12B P6 S12 85.0(8) . . ?
O12 P6 S11 104.8(10) . . ?
O11 P6 S11 110.3(7) . . ?
O12B P6 S11 119.3(10) . . ?
S12 P6 S11 118.4(3) . . ?
C1 O1 P1 120.6(8) . . ?
C5 O2 P1 119.1(8) . . ?
C9 O3 P2 122.0(9) . . ?
C13 O4 P2 120.1(9) . . ?
C17 O5 P3 123.1(9) . . ?
C21 O6 P3 124.0(10) . . ?
C25 O7 P4 119.8(10) . . ?
C29 O8 P4 123.7(12) . . ?
C33 O9 P5 121.9(10) . . ?
C37 O10 P5 121.1(9) . . ?
C41 O11 P6 121.9(12) . . ?
C45 O12 P6 121.1(19) . . ?
C45B O12B P6 106.1(18) . . ?
O1 C1 C2 111.5(12) . . ?
O1 C1 H1A 109.3 . . ?
C2 C1 H1A 109.3 . . ?
O1 C1 H1B 109.3 . . ?
C2 C1 H1B 109.3 . . ?
H1A C1 H1B 108.0 . . ?
C1 C2 C4 111.1(13) . . ?
C1 C2 C3 110.3(13) . . ?
C4 C2 C3 110.4(15) . . ?
C1 C2 H2 108.3 . . ?
C4 C2 H2 108.3 . . ?
C3 C2 H2 108.3 . . ?
C2 C3 H3A 109.5 . . ?
C2 C3 H3B 109.5 . . ?
H3A C3 H3B 109.5 . . ?
C2 C3 H3C 109.5 . . ?
H3A C3 H3C 109.5 . . ?
H3B C3 H3C 109.5 . . ?
C2 C4 H4A 109.5 . . ?
C2 C4 H4B 109.5 . . ?
H4A C4 H4B 109.5 . . ?
C2 C4 H4C 109.5 . . ?
H4A C4 H4C 109.5 . . ?
H4B C4 H4C 109.5 . . ?
O2 C5 C6 108.8(11) . . ?
O2 C5 H5A 109.9 . . ?
C6 C5 H5A 109.9 . . ?
O2 C5 H5B 109.9 . . ?
C6 C5 H5B 109.9 . . ?
H5A C5 H5B 108.3 . . ?
C5 C6 C7 112.6(13) . . ?
C5 C6 C8 107.8(13) . . ?
C7 C6 C8 113.1(14) . . ?
C5 C6 H6 107.7 . . ?
C7 C6 H6 107.7 . . ?
C8 C6 H6 107.7 . . ?
C6 C7 H7A 109.5 . . ?
C6 C7 H7B 109.5 . . ?
H7A C7 H7B 109.5 . . ?
C6 C7 H7C 109.5 . . ?
H7A C7 H7C 109.5 . . ?
H7B C7 H7C 109.5 . . ?
C6 C8 H8A 109.5 . . ?
C6 C8 H8B 109.5 . . ?
H8A C8 H8B 109.5 . . ?
C6 C8 H8C 109.5 . . ?
H8A C8 H8C 109.5 . . ?
H8B C8 H8C 109.5 . . ?
O3 C9 C10 107.3(13) . . ?
O3 C9 H9A 110.3 . . ?
C10 C9 H9A 110.3 . . ?
O3 C9 H9B 110.3 . . ?
C10 C9 H9B 110.3 . . ?
H9A C9 H9B 108.5 . . ?
C11 C10 C12 112.8(19) . . ?
C11 C10 C9 107.8(16) . . ?
C12 C10 C9 108.6(16) . . ?
C11 C10 H10 109.2 . . ?
C12 C10 H10 109.2 . . ?
C9 C10 H10 109.2 . . ?
C10 C11 H11A 109.5 . . ?
C10 C11 H11B 109.5 . . ?
H11A C11 H11B 109.5 . . ?
C10 C11 H11C 109.5 . . ?
H11A C11 H11C 109.5 . . ?
H11B C11 H11C 109.5 . . ?
C10 C12 H12A 109.5 . . ?
C10 C12 H12B 109.5 . . ?
H12A C12 H12B 109.5 . . ?
C10 C12 H12C 109.5 . . ?
H12A C12 H12C 109.5 . . ?
H12B C12 H12C 109.5 . . ?
C14 C13 O4 110.3(14) . . ?
C14 C13 H13A 109.6 . . ?
O4 C13 H13A 109.6 . . ?
C14 C13 H13B 109.6 . . ?
O4 C13 H13B 109.6 . . ?
H13A C13 H13B 108.1 . . ?
C13 C14 C16 114(2) . . ?
C13 C14 C15 108.2(16) . . ?
C16 C14 C15 112.2(17) . . ?
C13 C14 H14 107.5 . . ?
C16 C14 H14 107.5 . . ?
C15 C14 H14 107.5 . . ?
C14 C15 H15A 109.5 . . ?
C14 C15 H15B 109.5 . . ?
H15A C15 H15B 109.5 . . ?
C14 C15 H15C 109.5 . . ?
H15A C15 H15C 109.5 . . ?
H15B C15 H15C 109.5 . . ?
C14 C16 H16A 109.5 . . ?
C14 C16 H16B 109.5 . . ?
H16A C16 H16B 109.5 . . ?
C14 C16 H16C 109.5 . . ?
H16A C16 H16C 109.5 . . ?
H16B C16 H16C 109.5 . . ?
O5 C17 C18 112.8(12) . . ?
O5 C17 H17A 109.0 . . ?
C18 C17 H17A 109.0 . . ?
O5 C17 H17B 109.0 . . ?
C18 C17 H17B 109.0 . . ?
H17A C17 H17B 107.8 . . ?
C19 C18 C17 111.1(14) . . ?
C19 C18 C20 112.4(13) . . ?
C17 C18 C20 107.1(12) . . ?
C19 C18 H18 108.7 . . ?
C17 C18 H18 108.7 . . ?
C20 C18 H18 108.7 . . ?
C18 C19 H19A 109.5 . . ?
C18 C19 H19B 109.5 . . ?
H19A C19 H19B 109.5 . . ?
C18 C19 H19C 109.5 . . ?
H19A C19 H19C 109.5 . . ?
H19B C19 H19C 109.5 . . ?
C18 C20 H20A 109.5 . . ?
C18 C20 H20B 109.5 . . ?
H20A C20 H20B 109.5 . . ?
C18 C20 H20C 109.5 . . ?
H20A C20 H20C 109.5 . . ?
H20B C20 H20C 109.5 . . ?
O6 C21 C22 107.8(13) . . ?
O6 C21 H21A 110.2 . . ?
C22 C21 H21A 110.2 . . ?
O6 C21 H21B 110.2 . . ?
C22 C21 H21B 110.2 . . ?
H21A C21 H21B 108.5 . . ?
C23 C22 C24 112.6(14) . . ?
C23 C22 C21 115.0(15) . . ?
C24 C22 C21 110.3(14) . . ?
C23 C22 H22 106.1 . . ?
C24 C22 H22 106.1 . . ?
C21 C22 H22 106.1 . . ?
C22 C23 H23A 109.5 . . ?
C22 C23 H23B 109.5 . . ?
H23A C23 H23B 109.5 . . ?
C22 C23 H23C 109.5 . . ?
H23A C23 H23C 109.5 . . ?
H23B C23 H23C 109.5 . . ?
C22 C24 H24A 109.5 . . ?
C22 C24 H24B 109.5 . . ?
H24A C24 H24B 109.5 . . ?
C22 C24 H24C 109.5 . . ?
H24A C24 H24C 109.5 . . ?
H24B C24 H24C 109.5 . . ?
O7 C25 C26 107.4(13) . . ?
O7 C25 H25A 110.2 . . ?
C26 C25 H25A 110.2 . . ?
O7 C25 H25B 110.2 . . ?
C26 C25 H25B 110.2 . . ?
H25A C25 H25B 108.5 . . ?
C25 C26 C27 111.7(15) . . ?
C25 C26 C28 108.1(14) . . ?
C27 C26 C28 111.9(14) . . ?
C25 C26 H26 108.3 . . ?
C27 C26 H26 108.3 . . ?
C28 C26 H26 108.3 . . ?
C26 C27 H27A 109.5 . . ?
C26 C27 H27B 109.5 . . ?
H27A C27 H27B 109.5 . . ?
C26 C27 H27C 109.5 . . ?
H27A C27 H27C 109.5 . . ?
H27B C27 H27C 109.5 . . ?
C26 C28 H28A 109.5 . . ?
C26 C28 H28B 109.5 . . ?
H28A C28 H28B 109.5 . . ?
C26 C28 H28C 109.5 . . ?
H28A C28 H28C 109.5 . . ?
H28B C28 H28C 109.5 . . ?
O8 C29 C30 111.5(17) . . ?
O8 C29 H29A 109.3 . . ?
C30 C29 H29A 109.3 . . ?
O8 C29 H29B 109.3 . . ?
C30 C29 H29B 109.3 . . ?
H29A C29 H29B 108.0 . . ?
C31 C30 C29 110.4(19) . . ?
C31 C30 C32 113(2) . . ?
C29 C30 C32 108.6(18) . . ?
C31 C30 H30 108.2 . . ?
C29 C30 H30 108.2 . . ?
C32 C30 H30 108.2 . . ?
C30 C31 H31A 109.5 . . ?
C30 C31 H31B 109.5 . . ?
H31A C31 H31B 109.5 . . ?
C30 C31 H31C 109.5 . . ?
H31A C31 H31C 109.5 . . ?
H31B C31 H31C 109.5 . . ?
C30 C32 H32A 109.5 . . ?
C30 C32 H32B 109.5 . . ?
H32A C32 H32B 109.5 . . ?
C30 C32 H32C 109.5 . . ?
H32A C32 H32C 109.5 . . ?
H32B C32 H32C 109.5 . . ?
O9 C33 C34 114.3(16) . . ?
O9 C33 H33A 108.7 . . ?
C34 C33 H33A 108.7 . . ?
O9 C33 H33B 108.7 . . ?
C34 C33 H33B 108.7 . . ?
H33A C33 H33B 107.6 . . ?
C36 C34 C33 112(2) . . ?
C36 C34 C35 113.1(18) . . ?
C33 C34 C35 110.3(17) . . ?
C36 C34 H34 107.2 . . ?
C33 C34 H34 107.2 . . ?
C35 C34 H34 107.2 . . ?
C34 C35 H35A 109.5 . . ?
C34 C35 H35B 109.5 . . ?
H35A C35 H35B 109.5 . . ?
C34 C35 H35C 109.5 . . ?
H35A C35 H35C 109.5 . . ?
H35B C35 H35C 109.5 . . ?
C34 C36 H36A 109.5 . . ?
C34 C36 H36B 109.5 . . ?
H36A C36 H36B 109.5 . . ?
C34 C36 H36C 109.5 . . ?
H36A C36 H36C 109.5 . . ?
H36B C36 H36C 109.5 . . ?
O10 C37 C38 110.9(13) . . ?
O10 C37 H37A 109.4 . . ?
C38 C37 H37A 109.4 . . ?
O10 C37 H37B 109.4 . . ?
C38 C37 H37B 109.4 . . ?
H37A C37 H37B 108.0 . . ?
C40 C38 C37 113.7(14) . . ?
C40 C38 C39 112.3(14) . . ?
C37 C38 C39 106.8(13) . . ?
C40 C38 H38 107.9 . . ?
C37 C38 H38 107.9 . . ?
C39 C38 H38 107.9 . . ?
C38 C39 H39A 109.5 . . ?
C38 C39 H39B 109.5 . . ?
H39A C39 H39B 109.5 . . ?
C38 C39 H39C 109.5 . . ?
H39A C39 H39C 109.5 . . ?
H39B C39 H39C 109.5 . . ?
C38 C40 H40A 109.5 . . ?
C38 C40 H40B 109.5 . . ?
H40A C40 H40B 109.5 . . ?
C38 C40 H40C 109.5 . . ?
H40A C40 H40C 109.5 . . ?
H40B C40 H40C 109.5 . . ?
O11 C41 C42 111.8(17) . . ?
O11 C41 H41A 109.3 . . ?
C42 C41 H41A 109.3 . . ?
O11 C41 H41B 109.3 . . ?
C42 C41 H41B 109.3 . . ?
H41A C41 H41B 107.9 . . ?
C43 C42 C41 109.3(19) . . ?
C43 C42 C44 115(2) . . ?
C41 C42 C44 110(2) . . ?
C43 C42 H42 107.2 . . ?
C41 C42 H42 107.2 . . ?
C44 C42 H42 107.2 . . ?
C42 C43 H43A 109.5 . . ?
C42 C43 H43B 109.5 . . ?
H43A C43 H43B 109.5 . . ?
C42 C43 H43C 109.5 . . ?
H43A C43 H43C 109.5 . . ?
H43B C43 H43C 109.5 . . ?
C42 C44 H44A 109.5 . . ?
C42 C44 H44B 109.5 . . ?
H44A C44 H44B 109.5 . . ?
C42 C44 H44C 109.5 . . ?
H44A C44 H44C 109.5 . . ?
H44B C44 H44C 109.5 . . ?
O12 C45 C46 117(3) . . ?
O12 C45 H45A 108.1 . . ?
C46 C45 H45A 108.1 . . ?
O12 C45 H45B 108.1 . . ?
C46 C45 H45B 108.1 . . ?
H45A C45 H45B 107.3 . . ?
C45 C46 C48 131(3) . . ?
C45 C46 C47 98(2) . . ?
C48 C46 C47 95.1(8) . . ?
C45 C46 H46 109.7 . . ?
C48 C46 H46 109.7 . . ?
C47 C46 H46 109.7 . . ?
C46 C47 H47A 109.5 . . ?
C46 C47 H47B 109.5 . . ?
H47A C47 H47B 109.5 . . ?
C46 C47 H47C 109.5 . . ?
H47A C47 H47C 109.5 . . ?
H47B C47 H47C 109.5 . . ?
C46 C48 H48A 109.5 . . ?
C46 C48 H48B 109.5 . . ?
H48A C48 H48B 109.5 . . ?
C46 C48 H48C 109.5 . . ?
H48A C48 H48C 109.5 . . ?
H48B C48 H48C 109.5 . . ?
O12B C45B C46B 122(3) . . ?
O12B C45B H45C 106.8 . . ?
C46B C45B H45C 106.8 . . ?
O12B C45B H45D 106.8 . . ?
C46B C45B H45D 106.8 . . ?
H45C C45B H45D 106.7 . . ?
C45B C46B C48B 95.4(13) . . ?
C45B C46B C47B 107(3) . . ?
C48B C46B C47B 111(3) . . ?
C45B C46B H46B 113.8 . . ?
C48B C46B H46B 113.8 . . ?
C47B C46B H46B 113.8 . . ?
C46B C47B H47D 109.5 . . ?
C46B C47B H47E 109.5 . . ?
H47D C47B H47E 109.5 . . ?
C46B C47B H47F 109.5 . . ?
H47D C47B H47F 109.5 . . ?
H47E C47B H47F 109.5 . . ?
C46B C48B H48D 109.5 . . ?
C46B C48B H48E 109.5 . . ?
H48D C48B H48E 109.5 . . ?
C46B C48B H48F 109.5 . . ?
H48D C48B H48F 109.5 . . ?
H48E C48B H48F 109.5 . . ?

loop_
_geom_bond_atom_site_label_1
_geom_bond_atom_site_label_2
_geom_bond_distance
_geom_bond_site_symmetry_2
_geom_bond_publ_flag
Ag1 S5 2.582(3) . ?
Ag1 S2 2.633(3) . ?
Ag1 S12 2.666(4) 5_666 ?
Ag1 Pd1 2.8738(9) . ?
Ag1 Ag2 2.9819(14) . ?
Ag1 Ag3 3.0165(14) 5_666 ?
Ag1 Ag5 3.0974(15) 5_666 ?
Ag1 Ag4 3.1077(14) 5_666 ?
Ag2 S7 2.561(3) . ?
Ag2 S6 2.608(3) . ?
Ag2 S0 2.723(3) . ?
Ag2 Pd1 2.8492(9) . ?
Ag2 Ag3 3.0156(13) . ?
Ag2 Ag4 3.0169(13) . ?
Ag2 Ag5 3.1299(13) 5_666 ?
Ag3 S10 2.592(3) . ?
Ag3 S11 2.693(3) . ?
Ag3 S0 2.721(3) . ?
Ag3 S2 2.813(3) 5_666 ?
Ag3 Pd1 2.9707(9) . ?
Ag3 Ag4 2.9927(14) . ?
Ag3 Ag1 3.0166(14) 5_666 ?
Ag3 Ag8 3.0620(14) . ?
Ag3 Ag5 3.2141(15) . ?
Ag4 S7 2.613(3) . ?
Ag4 S1 2.656(3) 5_666 ?
Ag4 S0 2.846(3) 5_666 ?
Ag4 Pd1 2.8558(10) . ?
Ag4 Ag5 2.9050(15) 5_666 ?
Ag4 Ag1 3.1078(14) 5_666 ?
Ag4 Ag6 3.3195(14) 5_666 ?
Ag5 S12 2.543(4) . ?
Ag5 S0 2.582(3) . ?
Ag5 S8 2.615(4) 5_666 ?
Ag5 Ag4 2.9052(15) 5_666 ?
Ag5 Pd1 2.9256(10) . ?
Ag5 Ag8 3.0547(14) . ?
Ag5 Ag1 3.0974(15) 5_666 ?
Ag5 Ag2 3.1299(13) 5_666 ?
Ag6 S1 2.522(3) . ?
Ag6 S3 2.527(3) . ?
Ag6 S5 2.611(3) . ?
Ag6 S0 2.746(3) . ?
Ag6 Ag4 3.3195(14) 5_666 ?
Ag6 Ag7 3.3212(14) . ?
Ag7 S6 2.500(3) . ?
Ag7 S9 2.530(3) . ?
Ag7 S3 2.544(3) . ?
Ag7 Ag8 3.1179(15) . ?
Ag8 S4 2.486(4) . ?
Ag8 S11 2.564(4) . ?
Ag8 S9 2.603(3) . ?
Ag8 S0 2.907(3) . ?
Pd1 S0 2.297(3) . ?
Pd1 S0 2.297(3) 5_666 ?
Pd1 Ag2 2.8491(9) 5_666 ?
Pd1 Ag4 2.8558(10) 5_666 ?
Pd1 Ag1 2.8739(9) 5_666 ?
Pd1 Ag5 2.9255(10) 5_666 ?
Pd1 Ag3 2.9708(9) 5_666 ?
S0 Ag4 2.846(3) 5_666 ?
S1 P1 2.004(4) . ?
S1 Ag4 2.657(3) 5_666 ?
S2 P1 2.010(4) . ?
S2 Ag3 2.812(3) 5_666 ?
S3 P2 2.018(5) . ?
S4 P2 1.969(5) . ?
S5 P3 2.002(5) . ?
S6 P3 2.013(5) . ?
S7 P4 2.007(5) . ?
S8 P4 1.969(5) . ?
S8 Ag5 2.615(4) 5_666 ?
S9 P5 2.013(5) . ?
S10 P5 1.975(5) . ?
S11 P6 1.984(7) . ?
S12 P6 1.982(8) . ?
S12 Ag1 2.666(4) 5_666 ?
P1 O1 1.577(9) . ?
P1 O2 1.578(8) . ?
P2 O3 1.587(9) . ?
P2 O4 1.590(10) . ?
P3 O6 1.576(10) . ?
P3 O5 1.582(10) . ?
P4 O7 1.590(11) . ?
P4 O8 1.613(12) . ?
P5 O10 1.572(10) . ?
P5 O9 1.594(10) . ?
P6 O12 1.58(2) . ?
P6 O11 1.589(14) . ?
P6 O12B 1.64(2) . ?
O1 C1 1.467(15) . ?
O2 C5 1.469(15) . ?
O3 C9 1.442(19) . ?
O4 C13 1.471(17) . ?
O5 C17 1.467(17) . ?
O6 C21 1.433(17) . ?
O7 C25 1.466(17) . ?
O8 C29 1.41(2) . ?
O9 C33 1.425(19) . ?
O10 C37 1.481(17) . ?
O11 C41 1.35(2) . ?
O12 C45 1.418(10) . ?
O12B C45B 1.392(19) . ?
C1 C2 1.505(19) . ?
C1 H1A 0.9900 . ?
C1 H1B 0.9900 . ?
C2 C4 1.52(2) . ?
C2 C3 1.52(2) . ?
C2 H2 1.0000 . ?
C3 H3A 0.9800 . ?
C3 H3B 0.9800 . ?
C3 H3C 0.9800 . ?
C4 H4A 0.9800 . ?
C4 H4B 0.9800 . ?
C4 H4C 0.9800 . ?
C5 C6 1.512(19) . ?
C5 H5A 0.9900 . ?
C5 H5B 0.9900 . ?
C6 C7 1.51(2) . ?
C6 C8 1.53(2) . ?
C6 H6 1.0000 . ?
C7 H7A 0.9800 . ?
C7 H7B 0.9800 . ?
C7 H7C 0.9800 . ?
C8 H8A 0.9800 . ?
C8 H8B 0.9800 . ?
C8 H8C 0.9800 . ?
C9 C10 1.54(2) . ?
C9 H9A 0.9900 . ?
C9 H9B 0.9900 . ?
C10 C11 1.49(3) . ?
C10 C12 1.54(3) . ?
C10 H10 1.0000 . ?
C11 H11A 0.9800 . ?
C11 H11B 0.9800 . ?
C11 H11C 0.9800 . ?
C12 H12A 0.9800 . ?
C12 H12B 0.9800 . ?
C12 H12C 0.9800 . ?
C13 C14 1.46(2) . ?
C13 H13A 0.9900 . ?
C13 H13B 0.9900 . ?
C14 C16 1.48(3) . ?
C14 C15 1.54(2) . ?
C14 H14 1.0000 . ?
C15 H15A 0.9800 . ?
C15 H15B 0.9800 . ?
C15 H15C 0.9800 . ?
C16 H16A 0.9800 . ?
C16 H16B 0.9800 . ?
C16 H16C 0.9800 . ?
C17 C18 1.517(19) . ?
C17 H17A 0.9900 . ?
C17 H17B 0.9900 . ?
C18 C19 1.50(2) . ?
C18 C20 1.54(2) . ?
C18 H18 1.0000 . ?
C19 H19A 0.9800 . ?
C19 H19B 0.9800 . ?
C19 H19C 0.9800 . ?
C20 H20A 0.9800 . ?
C20 H20B 0.9800 . ?
C20 H20C 0.9800 . ?
C21 C22 1.50(2) . ?
C21 H21A 0.9900 . ?
C21 H21B 0.9900 . ?
C22 C23 1.48(2) . ?
C22 C24 1.50(2) . ?
C22 H22 1.0000 . ?
C23 H23A 0.9800 . ?
C23 H23B 0.9800 . ?
C23 H23C 0.9800 . ?
C24 H24A 0.9800 . ?
C24 H24B 0.9800 . ?
C24 H24C 0.9800 . ?
C25 C26 1.48(2) . ?
C25 H25A 0.9900 . ?
C25 H25B 0.9900 . ?
C26 C27 1.49(2) . ?
C26 C28 1.55(2) . ?
C26 H26 1.0000 . ?
C27 H27A 0.9800 . ?
C27 H27B 0.9800 . ?
C27 H27C 0.9800 . ?
C28 H28A 0.9800 . ?
C28 H28B 0.9800 . ?
C28 H28C 0.9800 . ?
C29 C30 1.55(3) . ?
C29 H29A 0.9900 . ?
C29 H29B 0.9900 . ?
C30 C31 1.43(3) . ?
C30 C32 1.56(3) . ?
C30 H30 1.0000 . ?
C31 H31A 0.9800 . ?
C31 H31B 0.9800 . ?
C31 H31C 0.9800 . ?
C32 H32A 0.9800 . ?
C32 H32B 0.9800 . ?
C32 H32C 0.9800 . ?
C33 C34 1.52(3) . ?
C33 H33A 0.9900 . ?
C33 H33B 0.9900 . ?
C34 C36 1.45(3) . ?
C34 C35 1.52(3) . ?
C34 H34 1.0000 . ?
C35 H35A 0.9800 . ?
C35 H35B 0.9800 . ?
C35 H35C 0.9800 . ?
C36 H36A 0.9800 . ?
C36 H36B 0.9800 . ?
C36 H36C 0.9800 . ?
C37 C38 1.49(2) . ?
C37 H37A 0.9900 . ?
C37 H37B 0.9900 . ?
C38 C40 1.47(2) . ?
C38 C39 1.53(2) . ?
C38 H38 1.0000 . ?
C39 H39A 0.9800 . ?
C39 H39B 0.9800 . ?
C39 H39C 0.9800 . ?
C40 H40A 0.9800 . ?
C40 H40B 0.9800 . ?
C40 H40C 0.9800 . ?
C41 C42 1.50(3) . ?
C41 H41A 0.9900 . ?
C41 H41B 0.9900 . ?
C42 C43 1.46(3) . ?
C42 C44 1.522(10) . ?
C42 H42 1.0000 . ?
C43 H43A 0.9800 . ?
C43 H43B 0.9800 . ?
C43 H43C 0.9800 . ?
C44 H44A 0.9800 . ?
C44 H44B 0.9800 . ?
C44 H44C 0.9800 . ?
C45 C46 1.542(10) . ?
C45 H45A 0.9900 . ?
C45 H45B 0.9900 . ?
C46 C48 1.543(10) . ?
C46 C47 1.554(10) . ?
C46 H46 1.0000 . ?
C47 H47A 0.9800 . ?
C47 H47B 0.9800 . ?
C47 H47C 0.9800 . ?
C48 H48A 0.9800 . ?
C48 H48B 0.9800 . ?
C48 H48C 0.9800 . ?
C45B C46B 1.55(2) . ?
C45B H45C 0.9900 . ?
C45B H45D 0.9900 . ?
C46B C48B 1.55(2) . ?
C46B C47B 1.58(2) . ?
C46B H46B 1.0000 . ?
C47B H47D 0.9800 . ?
C47B H47E 0.9800 . ?
C47B H47F 0.9800 . ?
C48B H48D 0.9800 . ?
C48B H48E 0.9800 . ?
C48B H48F 0.9800 . ?
